data_4085640
loop_
_publ_author_name
'Espina, Manuela'
'Rivilla, Ivan'
'Conde, Ana'
'D\'iaz-Requejo, M. Mar'
'P\'erez, Pedro J.'
'\'Alvarez, Eleuterio'
'Fern\'andez, Rosario'
'Lassaletta, Jos\'e M.'

_publ_section_title
;
 Chiral, Sterically Demanding N-Heterocyclic Carbenes Fused into a
 Heterobiaryl Skeleton: Design, Synthesis, and Structural Analysis
;
_journal_name_full Organometallics
_journal_page_first 150320082744001
_journal_paper_doi 10.1021/acs.organomet.5b00046
_journal_year 2015
_chemical_absolute_configuration rmad
_chemical_formula_moiety 'C38 H43 Au Cl N3'
_chemical_formula_sum 'C38 H43 Au Cl N3'
_chemical_formula_weight 774.17
_chemical_name_systematic
; 
 ? 
;
_space_group_IT_number 146
_symmetry_cell_setting trigonal
_symmetry_space_group_name_Hall 'R 3'
_symmetry_space_group_name_H-M 'R 3 :H'
_atom_sites_solution_hydrogens geom
_atom_sites_solution_primary direct
_atom_sites_solution_secondary difmap
_audit_creation_method SHELXL-97
_cell_angle_alpha 90.00
_cell_angle_beta 90.00
_cell_angle_gamma 120.00
_cell_formula_units_Z 18
_cell_length_a 32.367(3)
_cell_length_b 32.367(3)
_cell_length_c 17.135(3)
_cell_measurement_reflns_used 9109
_cell_measurement_temperature 173(2)
_cell_measurement_theta_max 24.99
_cell_measurement_theta_min 2.26
_cell_volume 15546(3)
_computing_cell_refinement 'APEX2 Software Suite (Bruker, 2007)'
_computing_data_collection 'APEX2 Software Suite (Bruker, 2007)'
_computing_data_reduction 'APEX2 Software Suite (Bruker, 2007)'
_computing_molecular_graphics 'SHELXTL (Sheldrick, 2008)'
_computing_publication_material 'SHELXTL and publCIF (Westrip, 2010)'
_computing_structure_refinement 'SHELXL97 (Sheldrick, 2008)'
_computing_structure_solution 'SIR2002 (Burla et al., 2003)'
_diffrn_ambient_temperature 173(2)
_diffrn_detector_area_resol_mean 8.26
_diffrn_measured_fraction_theta_full 0.990
_diffrn_measured_fraction_theta_max 0.990
_diffrn_measurement_device_type
;
 Bruker-Nonius X8kappa APEX II CCD area detector
;
_diffrn_measurement_method 'phi and omega scans with narrow frames'
_diffrn_radiation_monochromator graphite
_diffrn_radiation_source 'fine-focus sealed tube'
_diffrn_radiation_type MoK\a
_diffrn_radiation_wavelength 0.71073
_diffrn_reflns_av_R_equivalents 0.0842
_diffrn_reflns_av_sigmaI/netI 0.0941
_diffrn_reflns_limit_h_max 38
_diffrn_reflns_limit_h_min -36
_diffrn_reflns_limit_k_max 38
_diffrn_reflns_limit_k_min -38
_diffrn_reflns_limit_l_max 20
_diffrn_reflns_limit_l_min -19
_diffrn_reflns_number 95512
_diffrn_reflns_theta_full 25.24
_diffrn_reflns_theta_max 25.24
_diffrn_reflns_theta_min 1.88
_diffrn_standards_decay_% 0
_exptl_absorpt_coefficient_mu 4.365
_exptl_absorpt_correction_T_max 0.6463
_exptl_absorpt_correction_T_min 0.5679
_exptl_absorpt_correction_type multi-scan
_exptl_absorpt_process_details
;
program SADABS, Bruker (2001).
;
_exptl_crystal_colour colourless
_exptl_crystal_density_diffrn 1.488
_exptl_crystal_density_method 'not measured'
_exptl_crystal_description needle
_exptl_crystal_F_000 6984
_exptl_crystal_size_max 0.50
_exptl_crystal_size_mid 0.11
_exptl_crystal_size_min 0.10
_refine_diff_density_max 0.769
_refine_diff_density_min -0.637
_refine_diff_density_rms 0.079
_refine_ls_abs_structure_details 'Flack H D (1983), Acta Cryst. A39, 876-881'
_refine_ls_abs_structure_Flack -0.002(4)
_refine_ls_extinction_method none
_refine_ls_goodness_of_fit_ref 1.023
_refine_ls_hydrogen_treatment constr
_refine_ls_matrix_type fullcycle
_refine_ls_number_parameters 787
_refine_ls_number_reflns 11876
_refine_ls_number_restraints 90
_refine_ls_restrained_S_all 1.012
_refine_ls_R_factor_all 0.0503
_refine_ls_R_factor_gt 0.0294
_refine_ls_shift/su_max 0.005
_refine_ls_shift/su_mean 0.000
_refine_ls_structure_factor_coef Fsqd
_refine_ls_weighting_details 'calc w=1/[\s^2^(Fo^2^)+(0.0073P)^2^+0.0000P] where P=(Fo^2^+2Fc^2^)/3'
_refine_ls_weighting_scheme calc
_refine_ls_wR_factor_gt 0.0427
_refine_ls_wR_factor_ref 0.0445
_reflns_number_gt 8425
_reflns_number_total 11876
_reflns_threshold_expression >2sigma(I)
_cod_data_source_file om5b00046_si_001.cif
_cod_data_source_block 9h
_cod_depositor_comments
;
The following automatic conversions were performed:

'_symmetry_cell_setting' value 'Trigonal' changed to 'trigonal'
according to
/usr/data/users/saulius/crontab/automatic-downloads/rss-feeds/ACS/lib/dictionaries/cif_core.dic
dictionary named 'cif_core.dic' version 2.4.2 from 2011-04-26.

Automatic conversion script
Id: cif_fix_values 3105 2015-03-04 15:46:00Z robertas 
;
_cod_original_sg_symbol_H-M 'R 3'
_cod_database_code 4085640

loop_
_symmetry_equiv_pos_as_xyz
'x, y, z'
'-y, x-y, z'
'-x+y, -x, z'
'x+2/3, y+1/3, z+1/3'
'-y+2/3, x-y+1/3, z+1/3'
'-x+y+2/3, -x+1/3, z+1/3'
'x+1/3, y+2/3, z+2/3'
'-y+1/3, x-y+2/3, z+2/3'
'-x+y+1/3, -x+2/3, z+2/3'

loop_
_atom_site_label
_atom_site_type_symbol
_atom_site_fract_x
_atom_site_fract_y
_atom_site_fract_z
_atom_site_U_iso_or_equiv
_atom_site_adp_type
_atom_site_occupancy
_atom_site_symmetry_multiplicity
_atom_site_calc_flag
_atom_site_refinement_flags
Au1 Au 0.214450(8) 0.213181(8) 0.279148(15) 0.02838(7) Uani 1 1 d .
Cl1 Cl 0.17310(6) 0.24511(6) 0.22060(10) 0.0469(4) Uani 1 1 d .
N1 N 0.24481(14) 0.14136(14) 0.3323(2) 0.0217(10) Uani 1 1 d .
N2 N 0.29105(15) 0.21238(14) 0.3733(3) 0.0276(11) Uani 1 1 d .
N3 N 0.31136(15) 0.26214(14) 0.3803(3) 0.0296(11) Uani 1 1 d .
C1 C 0.25072(18) 0.18648(19) 0.3307(3) 0.0239(12) Uani 1 1 d .
C2 C 0.31062(18) 0.18622(18) 0.4016(3) 0.0278(14) Uani 1 1 d .
H2 H 0.3386 0.1974 0.4325 0.033 Uiso 1 1 calc R
C3 C 0.28111(19) 0.14021(19) 0.3755(3) 0.0270(13) Uani 1 1 d .
C4 C 0.28068(19) 0.09592(19) 0.3856(3) 0.0308(14) Uani 1 1 d .
H4 H 0.3046 0.0946 0.4158 0.037 Uiso 1 1 calc R
C5 C 0.2463(2) 0.0570(2) 0.3521(3) 0.0342(15) Uani 1 1 d .
H5 H 0.2459 0.0276 0.3569 0.041 Uiso 1 1 calc R
C6 C 0.20951(19) 0.05934(18) 0.3082(3) 0.0271(13) Uani 1 1 d .
H6 H 0.1849 0.0308 0.2855 0.033 Uiso 1 1 calc R
C7 C 0.20829(18) 0.10015(18) 0.2977(3) 0.0241(13) Uani 1 1 d .
C8 C 0.17024(18) 0.10339(17) 0.2539(3) 0.0220(12) Uani 1 1 d .
C9 C 0.13000(19) 0.09841(18) 0.2949(3) 0.0266(13) Uani 1 1 d .
C10 C 0.09474(18) 0.10193(19) 0.2536(3) 0.0302(14) Uani 1 1 d .
H10 H 0.0676 0.0983 0.2811 0.036 Uiso 1 1 calc R
C11 C 0.0978(2) 0.11042(18) 0.1744(4) 0.0293(13) Uani 1 1 d .
C12 C 0.1370(2) 0.11470(18) 0.1369(3) 0.0325(14) Uani 1 1 d .
H12 H 0.1394 0.1204 0.0822 0.039 Uiso 1 1 calc R
C13 C 0.17427(19) 0.11121(18) 0.1737(3) 0.0280(13) Uani 1 1 d .
C14 C 0.1254(2) 0.0903(2) 0.3827(3) 0.0355(15) Uani 1 1 d .
H14 H 0.1574 0.0977 0.4028 0.043 Uiso 1 1 calc R
C15 C 0.1119(2) 0.1244(2) 0.4237(4) 0.0571(19) Uani 1 1 d .
H15A H 0.1379 0.1573 0.4177 0.086 Uiso 1 1 calc R
H15B H 0.1064 0.1164 0.4793 0.086 Uiso 1 1 calc R
H15C H 0.0828 0.1210 0.4001 0.086 Uiso 1 1 calc R
C16 C 0.0907(2) 0.0379(2) 0.4003(4) 0.060(2) Uani 1 1 d .
H16A H 0.0601 0.0282 0.3746 0.090 Uiso 1 1 calc R
H16B H 0.0858 0.0335 0.4568 0.090 Uiso 1 1 calc R
H16C H 0.1038 0.0184 0.3807 0.090 Uiso 1 1 calc R
C17 C 0.0604(2) 0.1165(2) 0.1321(4) 0.0381(15) Uani 1 1 d .
H17 H 0.0738 0.1307 0.0799 0.046 Uiso 1 1 calc R
C18 C 0.0175(2) 0.0695(2) 0.1180(4) 0.064(2) Uani 1 1 d .
H18A H 0.0037 0.0541 0.1681 0.096 Uiso 1 1 calc R
H18B H 0.0264 0.0493 0.0879 0.096 Uiso 1 1 calc R
H18C H -0.0061 0.0738 0.0886 0.096 Uiso 1 1 calc R
C19 C 0.0476(3) 0.1496(3) 0.1726(5) 0.080(2) Uani 1 1 d .
H19A H 0.0238 0.1526 0.1417 0.120 Uiso 1 1 calc R
H19B H 0.0763 0.1810 0.1783 0.120 Uiso 1 1 calc R
H19C H 0.0345 0.1368 0.2243 0.120 Uiso 1 1 calc R
C20 C 0.2165(2) 0.1160(2) 0.1271(4) 0.0398(16) Uani 1 1 d .
H20 H 0.2359 0.1077 0.1622 0.048 Uiso 1 1 calc R
C21 C 0.2033(2) 0.0848(2) 0.0565(4) 0.0491(19) Uani 1 1 d .
H21A H 0.1796 0.0520 0.0708 0.074 Uiso 1 1 calc R
H21B H 0.2318 0.0855 0.0355 0.074 Uiso 1 1 calc R
H21C H 0.1898 0.0964 0.0168 0.074 Uiso 1 1 calc R
C22 C 0.2481(2) 0.1683(2) 0.1009(4) 0.083(3) Uani 1 1 d .
H22A H 0.2802 0.1741 0.0884 0.125 Uiso 1 1 calc R
H22B H 0.2502 0.1897 0.1431 0.125 Uiso 1 1 calc R
H22C H 0.2342 0.1742 0.0545 0.125 Uiso 1 1 calc R
C23 C 0.3473(2) 0.29084(18) 0.3187(3) 0.0332(14) Uani 1 1 d .
H23 H 0.3298 0.2942 0.2734 0.040 Uiso 1 1 calc R
C24 C 0.3758(2) 0.33969(19) 0.3577(4) 0.0422(16) Uani 1 1 d .
H24A H 0.4100 0.3495 0.3598 0.051 Uiso 1 1 calc R
H24B H 0.3723 0.3640 0.3278 0.051 Uiso 1 1 calc R
C25 C 0.3561(2) 0.33515(18) 0.4396(4) 0.0485(18) Uani 1 1 d .
H25A H 0.3334 0.3472 0.4417 0.058 Uiso 1 1 calc R
H25B H 0.3822 0.3534 0.4773 0.058 Uiso 1 1 calc R
C26 C 0.3305(2) 0.28137(18) 0.4584(3) 0.0339(14) Uani 1 1 d .
H26 H 0.3546 0.2720 0.4736 0.041 Uiso 1 1 calc R
C27 C 0.3765(2) 0.26975(19) 0.2890(3) 0.0320(14) Uani 1 1 d .
C28 C 0.3644(2) 0.2456(2) 0.2199(4) 0.0494(18) Uani 1 1 d .
H28 H 0.3384 0.2438 0.1911 0.059 Uiso 1 1 calc R
C29 C 0.3881(3) 0.2239(3) 0.1900(4) 0.073(2) Uani 1 1 d .
H29 H 0.3775 0.2060 0.1430 0.088 Uiso 1 1 calc R
C30 C 0.4274(3) 0.2280(3) 0.2283(5) 0.077(3) Uani 1 1 d .
H30 H 0.4454 0.2149 0.2069 0.092 Uiso 1 1 calc R
C31 C 0.4399(3) 0.2519(3) 0.2988(5) 0.063(2) Uani 1 1 d .
H31 H 0.4662 0.2541 0.3270 0.076 Uiso 1 1 calc R
C32 C 0.4151(2) 0.2724(2) 0.3291(4) 0.0416(16) Uani 1 1 d .
H32 H 0.4244 0.2886 0.3778 0.050 Uiso 1 1 calc R
C33 C 0.2932(2) 0.2663(2) 0.5210(4) 0.0482(17) Uani 1 1 d D.
C34 C 0.3025(2) 0.2535(2) 0.5934(3) 0.0596(19) Uani 1 1 d D.
H34 H 0.3313 0.2532 0.6022 0.072 Uiso 1 1 calc R
C35 C 0.2692(2) 0.2412(2) 0.6533(4) 0.073(2) Uani 1 1 d D.
H35 H 0.2745 0.2319 0.7032 0.088 Uiso 1 1 calc R
C36 C 0.2281(2) 0.2428(2) 0.6375(4) 0.072(2) Uani 1 1 d D.
H36 H 0.2062 0.2361 0.6790 0.087 Uiso 1 1 calc R
C37 C 0.2169(2) 0.2536(2) 0.5655(4) 0.074(2) Uani 1 1 d D.
H37 H 0.1876 0.2530 0.5564 0.088 Uiso 1 1 calc R
C38 C 0.2508(2) 0.2655(2) 0.5068(4) 0.0565(18) Uani 1 1 d D.
H38 H 0.2446 0.2731 0.4562 0.068 Uiso 1 1 calc R
Au2 Au 0.218626(7) 0.001142(7) 0.774034(15) 0.02511(6) Uani 1 1 d .
Cl2 Cl 0.18026(5) -0.07234(5) 0.71651(9) 0.0377(4) Uani 1 1 d .
N4 N 0.24727(14) 0.10168(14) 0.8363(3) 0.0210(10) Uani 1 1 d .
N5 N 0.29463(15) 0.07681(15) 0.8702(3) 0.0286(11) Uani 1 1 d .
N6 N 0.31711(15) 0.04929(15) 0.8679(3) 0.0332(12) Uani 1 1 d .
C39 C 0.25441(18) 0.06217(18) 0.8285(3) 0.0233(13) Uani 1 1 d .
C40 C 0.31317(19) 0.12117(19) 0.9042(3) 0.0286(14) Uani 1 1 d .
H40 H 0.3407 0.1368 0.9363 0.034 Uiso 1 1 calc R
C41 C 0.28361(19) 0.13788(18) 0.8819(3) 0.0257(13) Uani 1 1 d .
C42 C 0.28348(19) 0.18148(19) 0.8932(3) 0.0340(14) Uani 1 1 d .
H42 H 0.3085 0.2068 0.9218 0.041 Uiso 1 1 calc R
C43 C 0.2475(2) 0.1867(2) 0.8630(3) 0.0360(15) Uani 1 1 d .
H43 H 0.2467 0.2152 0.8721 0.043 Uiso 1 1 calc R
C44 C 0.21074(19) 0.14898(19) 0.8174(3) 0.0279(13) Uani 1 1 d .
H44 H 0.1861 0.1534 0.7960 0.033 Uiso 1 1 calc R
C45 C 0.21000(18) 0.10707(19) 0.8039(3) 0.0230(12) Uani 1 1 d .
C46 C 0.17224(18) 0.06652(18) 0.7571(3) 0.0207(12) Uani 1 1 d .
C47 C 0.17703(18) 0.06557(18) 0.6761(3) 0.0249(13) Uani 1 1 d .
C48 C 0.14152(19) 0.02604(19) 0.6354(3) 0.0313(14) Uani 1 1 d .
H48 H 0.1452 0.0244 0.5807 0.038 Uiso 1 1 calc R
C49 C 0.1017(2) -0.0105(2) 0.6706(4) 0.0333(14) Uani 1 1 d .
C50 C 0.0980(2) -0.00761(19) 0.7523(3) 0.0340(15) Uani 1 1 d .
H50 H 0.0712 -0.0322 0.7788 0.041 Uiso 1 1 calc R
C51 C 0.13326(19) 0.03081(19) 0.7951(3) 0.0277(13) Uani 1 1 d .
C52 C 0.2192(2) 0.1053(2) 0.6316(3) 0.0367(15) Uani 1 1 d .
H52 H 0.2369 0.1325 0.6685 0.044 Uiso 1 1 calc R
C53 C 0.2542(2) 0.0888(3) 0.6034(4) 0.071(2) Uani 1 1 d .
H53A H 0.2424 0.0709 0.5545 0.107 Uiso 1 1 calc R
H53B H 0.2565 0.0683 0.6432 0.107 Uiso 1 1 calc R
H53C H 0.2857 0.1167 0.5946 0.107 Uiso 1 1 calc R
C54 C 0.2047(2) 0.1238(2) 0.5629(4) 0.0529(19) Uani 1 1 d .
H54A H 0.1897 0.0985 0.5235 0.079 Uiso 1 1 calc R
H54B H 0.2330 0.1512 0.5404 0.079 Uiso 1 1 calc R
H54C H 0.1820 0.1336 0.5797 0.079 Uiso 1 1 calc R
C55 C 0.06434(19) -0.0526(2) 0.6266(4) 0.0414(16) Uani 1 1 d .
H55 H 0.0748 -0.0474 0.5708 0.050 Uiso 1 1 calc R
C56 C 0.0177(2) -0.0558(2) 0.6280(5) 0.073(2) Uani 1 1 d .
H56A H 0.0033 -0.0664 0.6797 0.110 Uiso 1 1 calc R
H56B H -0.0030 -0.0788 0.5885 0.110 Uiso 1 1 calc R
H56C H 0.0215 -0.0244 0.6166 0.110 Uiso 1 1 calc R
C57 C 0.0600(3) -0.0987(2) 0.6494(5) 0.094(3) Uani 1 1 d .
H57A H 0.0450 -0.1081 0.7010 0.141 Uiso 1 1 calc R
H57B H 0.0918 -0.0953 0.6514 0.141 Uiso 1 1 calc R
H57C H 0.0404 -0.1231 0.6110 0.141 Uiso 1 1 calc R
C58 C 0.12682(19) 0.03240(19) 0.8831(3) 0.0325(14) Uani 1 1 d .
H58 H 0.1579 0.0579 0.9047 0.039 Uiso 1 1 calc R
C59 C 0.0894(2) 0.0472(2) 0.9003(4) 0.060(2) Uani 1 1 d .
H59A H 0.0992 0.0781 0.8759 0.089 Uiso 1 1 calc R
H59B H 0.0866 0.0496 0.9568 0.089 Uiso 1 1 calc R
H59C H 0.0585 0.0231 0.8790 0.089 Uiso 1 1 calc R
C60 C 0.1153(2) -0.0155(2) 0.9240(3) 0.0504(18) Uani 1 1 d .
H60A H 0.0838 -0.0409 0.9071 0.076 Uiso 1 1 calc R
H60B H 0.1153 -0.0116 0.9807 0.076 Uiso 1 1 calc R
H60C H 0.1395 -0.0238 0.9096 0.076 Uiso 1 1 calc R
C61 C 0.2963(2) 0.0042(2) 0.9148(4) 0.0356(14) Uani 1 1 d .
H61 H 0.2732 -0.0225 0.8808 0.043 Uiso 1 1 calc R
C62 C 0.34044(19) -0.00141(19) 0.9263(4) 0.0352(15) Uani 1 1 d .
H62A H 0.3528 0.0073 0.9802 0.042 Uiso 1 1 calc R
H62B H 0.3324 -0.0347 0.9162 0.042 Uiso 1 1 calc R
C63 C 0.3774(2) 0.0326(2) 0.8672(4) 0.0455(17) Uani 1 1 d .
H63A H 0.4102 0.0413 0.8828 0.055 Uiso 1 1 calc R
H63B H 0.3709 0.0187 0.8141 0.055 Uiso 1 1 calc R
C64 C 0.36995(18) 0.07571(19) 0.8716(3) 0.0330(14) Uani 1 1 d .
H64 H 0.3807 0.0917 0.9235 0.040 Uiso 1 1 calc R
C65 C 0.2715(2) 0.0021(2) 0.9897(4) 0.0326(14) Uani 1 1 d .
C66 C 0.2266(2) -0.0380(2) 1.0056(4) 0.0468(17) Uani 1 1 d .
H66 H 0.2107 -0.0618 0.9667 0.056 Uiso 1 1 calc R
C67 C 0.2058(2) -0.0427(2) 1.0781(5) 0.058(2) Uani 1 1 d .
H67 H 0.1759 -0.0702 1.0895 0.070 Uiso 1 1 calc R
C68 C 0.2279(2) -0.0081(3) 1.1332(4) 0.0568(19) Uani 1 1 d .
H68 H 0.2131 -0.0114 1.1825 0.068 Uiso 1 1 calc R
C69 C 0.2713(2) 0.0315(2) 1.1180(4) 0.0508(17) Uani 1 1 d .
H69 H 0.2861 0.0554 1.1570 0.061 Uiso 1 1 calc R
C70 C 0.2942(2) 0.0373(2) 1.0466(4) 0.0408(16) Uani 1 1 d .
H70 H 0.3245 0.0645 1.0369 0.049 Uiso 1 1 calc R
C71 C 0.3917(2) 0.1116(2) 0.8082(3) 0.0341(14) Uani 1 1 d .
C72 C 0.4364(2) 0.1517(2) 0.8218(4) 0.0471(17) Uani 1 1 d .
H72 H 0.4519 0.1554 0.8705 0.057 Uiso 1 1 calc R
C73 C 0.4580(3) 0.1858(2) 0.7649(5) 0.067(2) Uani 1 1 d .
H73 H 0.4884 0.2128 0.7753 0.080 Uiso 1 1 calc R
C74 C 0.4375(3) 0.1822(3) 0.6949(5) 0.069(2) Uani 1 1 d .
H74 H 0.4532 0.2060 0.6561 0.083 Uiso 1 1 calc R
C75 C 0.3929(3) 0.1430(3) 0.6809(4) 0.058(2) Uani 1 1 d .
H75 H 0.3774 0.1406 0.6327 0.069 Uiso 1 1 calc R
C76 C 0.3708(2) 0.1076(2) 0.7350(4) 0.0417(16) Uani 1 1 d .
H76 H 0.3410 0.0802 0.7229 0.050 Uiso 1 1 calc R

loop_
_atom_site_aniso_label
_atom_site_aniso_U_11
_atom_site_aniso_U_22
_atom_site_aniso_U_33
_atom_site_aniso_U_23
_atom_site_aniso_U_13
_atom_site_aniso_U_12
Au1 0.03203(15) 0.02678(14) 0.02804(12) 0.00133(12) -0.00121(13) 0.01599(13)
Cl1 0.0492(10) 0.0537(11) 0.0500(11) 0.0189(9) 0.0063(9) 0.0349(9)
N1 0.025(3) 0.023(2) 0.018(2) 0.000(2) -0.003(2) 0.012(2)
N2 0.036(3) 0.018(2) 0.029(3) -0.003(2) -0.005(2) 0.014(2)
N3 0.030(3) 0.016(2) 0.034(3) -0.008(2) -0.007(2) 0.005(2)
C1 0.026(3) 0.025(3) 0.016(3) -0.005(2) 0.004(2) 0.009(3)
C2 0.022(3) 0.031(3) 0.027(3) 0.004(3) -0.002(3) 0.011(3)
C3 0.030(3) 0.029(3) 0.022(3) 0.003(3) 0.000(3) 0.015(3)
C4 0.030(3) 0.040(3) 0.030(4) 0.006(3) -0.003(3) 0.023(3)
C5 0.038(4) 0.034(3) 0.039(4) 0.001(3) 0.001(3) 0.024(3)
C6 0.029(3) 0.019(3) 0.028(3) -0.004(3) -0.004(3) 0.008(3)
C7 0.027(3) 0.024(3) 0.020(3) 0.001(3) 0.002(3) 0.012(3)
C8 0.019(3) 0.017(3) 0.025(3) 0.000(3) 0.000(2) 0.005(2)
C9 0.032(3) 0.024(3) 0.027(3) 0.000(3) 0.002(3) 0.016(3)
C10 0.022(3) 0.040(4) 0.032(3) 0.005(3) 0.003(3) 0.019(3)
C11 0.029(3) 0.017(3) 0.037(3) -0.002(3) -0.009(3) 0.009(3)
C12 0.048(4) 0.027(3) 0.023(3) -0.006(3) -0.005(3) 0.020(3)
C13 0.034(3) 0.022(3) 0.028(3) -0.004(3) -0.002(3) 0.013(3)
C14 0.033(4) 0.055(4) 0.026(3) -0.008(3) -0.002(3) 0.028(3)
C15 0.090(5) 0.081(5) 0.026(4) 0.000(4) 0.012(4) 0.061(5)
C16 0.067(5) 0.072(4) 0.046(5) 0.038(4) 0.026(4) 0.039(4)
C17 0.032(3) 0.047(4) 0.037(4) 0.001(3) -0.013(3) 0.022(3)
C18 0.059(4) 0.057(3) 0.074(4) 0.007(3) -0.016(3) 0.028(3)
C19 0.083(4) 0.084(4) 0.097(5) -0.015(3) -0.024(3) 0.061(3)
C20 0.038(4) 0.060(4) 0.027(4) 0.004(3) -0.003(3) 0.029(4)
C21 0.048(5) 0.034(4) 0.063(5) -0.006(4) 0.013(4) 0.018(3)
C22 0.057(5) 0.058(4) 0.076(6) -0.031(4) 0.036(4) -0.015(4)
C23 0.044(4) 0.028(3) 0.028(3) 0.003(3) -0.001(3) 0.019(3)
C24 0.044(4) 0.021(3) 0.046(4) -0.004(3) 0.001(3) 0.006(3)
C25 0.057(4) 0.022(3) 0.045(4) -0.007(3) 0.000(4) 0.004(3)
C26 0.040(4) 0.025(3) 0.032(3) -0.004(3) -0.004(3) 0.013(3)
C27 0.040(4) 0.030(3) 0.030(3) 0.008(3) 0.004(3) 0.020(3)
C28 0.062(5) 0.073(5) 0.031(4) -0.012(3) -0.015(3) 0.047(4)
C29 0.098(6) 0.095(6) 0.061(5) -0.034(5) -0.031(4) 0.074(5)
C30 0.082(6) 0.124(7) 0.070(6) -0.025(5) -0.011(5) 0.086(6)
C31 0.058(5) 0.090(6) 0.067(5) -0.012(5) -0.018(4) 0.056(5)
C32 0.035(4) 0.050(4) 0.033(4) 0.000(3) -0.001(3) 0.015(3)
C33 0.053(3) 0.033(3) 0.043(3) -0.005(3) 0.002(3) 0.010(3)
C34 0.061(3) 0.055(4) 0.049(3) -0.005(3) 0.006(3) 0.018(3)
C35 0.074(4) 0.064(4) 0.060(4) -0.001(3) 0.009(3) 0.018(3)
C36 0.068(4) 0.064(4) 0.071(4) -0.007(3) 0.022(3) 0.023(3)
C37 0.073(4) 0.062(4) 0.080(4) -0.011(3) 0.012(3) 0.029(3)
C38 0.059(3) 0.045(3) 0.058(4) -0.006(3) 0.011(3) 0.021(3)
Au2 0.02766(14) 0.02423(13) 0.02484(11) -0.00108(12) -0.00029(12) 0.01402(12)
Cl2 0.0393(9) 0.0294(8) 0.0414(10) -0.0088(8) 0.0012(8) 0.0147(7)
N4 0.018(2) 0.015(2) 0.026(3) -0.001(2) 0.000(2) 0.0048(19)
N5 0.028(3) 0.027(3) 0.033(3) -0.004(2) -0.003(2) 0.015(2)
N6 0.026(3) 0.029(3) 0.050(3) 0.005(2) -0.001(2) 0.017(2)
C39 0.024(3) 0.021(3) 0.028(3) 0.002(2) -0.001(3) 0.014(3)
C40 0.029(3) 0.026(3) 0.026(3) -0.004(3) -0.003(3) 0.010(3)
C41 0.031(3) 0.029(3) 0.017(3) -0.006(3) -0.003(3) 0.014(3)
C42 0.031(3) 0.033(3) 0.030(4) -0.009(3) 0.001(3) 0.010(3)
C43 0.044(4) 0.026(3) 0.042(4) -0.009(3) 0.006(3) 0.020(3)
C44 0.029(3) 0.034(3) 0.026(3) -0.004(3) -0.003(3) 0.020(3)
C45 0.023(3) 0.030(3) 0.021(3) 0.002(3) 0.005(2) 0.017(3)
C46 0.022(3) 0.022(3) 0.024(3) 0.000(2) 0.001(2) 0.016(2)
C47 0.026(3) 0.030(3) 0.022(3) 0.002(3) -0.001(2) 0.017(3)
C48 0.032(3) 0.044(4) 0.025(3) -0.003(3) -0.002(3) 0.024(3)
C49 0.036(3) 0.030(3) 0.042(4) -0.014(3) -0.010(3) 0.023(3)
C50 0.031(3) 0.023(3) 0.044(4) -0.002(3) 0.001(3) 0.010(3)
C51 0.029(3) 0.032(3) 0.027(3) 0.002(3) 0.002(3) 0.018(3)
C52 0.036(4) 0.034(4) 0.025(4) -0.008(3) -0.002(3) 0.007(3)
C53 0.061(5) 0.114(7) 0.064(5) 0.043(5) 0.022(4) 0.063(5)
C54 0.053(4) 0.052(5) 0.058(5) 0.025(4) 0.010(4) 0.030(4)
C55 0.030(3) 0.038(3) 0.048(4) -0.006(3) -0.010(3) 0.011(3)
C56 0.060(3) 0.073(4) 0.092(4) -0.022(3) -0.022(3) 0.038(3)
C57 0.108(5) 0.067(4) 0.116(5) -0.009(4) -0.035(4) 0.050(3)
C58 0.028(3) 0.034(3) 0.024(3) 0.001(3) 0.004(3) 0.006(3)
C59 0.067(5) 0.075(5) 0.039(4) -0.018(4) 0.015(4) 0.038(4)
C60 0.065(5) 0.047(4) 0.028(4) 0.004(3) 0.013(4) 0.020(4)
C61 0.034(3) 0.030(3) 0.042(4) 0.002(3) -0.002(3) 0.017(3)
C62 0.041(4) 0.046(4) 0.033(4) -0.001(3) -0.003(3) 0.032(3)
C63 0.033(3) 0.057(4) 0.057(5) -0.003(4) 0.001(3) 0.030(3)
C64 0.025(3) 0.042(3) 0.031(3) -0.006(3) 0.004(3) 0.016(3)
C65 0.033(3) 0.033(3) 0.042(4) 0.008(3) -0.001(3) 0.024(3)
C66 0.038(4) 0.041(4) 0.064(5) 0.007(4) 0.004(3) 0.021(3)
C67 0.043(4) 0.055(5) 0.079(6) 0.017(4) 0.020(4) 0.027(4)
C68 0.060(5) 0.073(5) 0.055(5) 0.008(4) 0.017(4) 0.046(4)
C69 0.060(4) 0.065(5) 0.049(4) -0.001(4) -0.002(4) 0.047(4)
C70 0.034(4) 0.060(4) 0.040(4) 0.006(3) -0.004(3) 0.032(3)
C71 0.031(3) 0.045(4) 0.032(3) -0.002(3) 0.008(3) 0.022(3)
C72 0.039(4) 0.042(4) 0.057(4) 0.004(3) 0.000(3) 0.018(3)
C73 0.063(5) 0.035(4) 0.078(6) 0.007(4) 0.005(4) 0.007(4)
C74 0.077(5) 0.079(5) 0.064(5) 0.027(5) 0.027(5) 0.048(4)
C75 0.064(5) 0.094(6) 0.036(4) 0.012(4) 0.007(4) 0.056(4)
C76 0.038(4) 0.060(4) 0.038(4) -0.002(3) 0.010(3) 0.032(3)

loop_
_atom_type_symbol
_atom_type_description
_atom_type_scat_dispersion_real
_atom_type_scat_dispersion_imag
_atom_type_scat_source
C C 0.0033 0.0016 'International Tables Vol C Tables 4.2.6.8 and 6.1.1.4'
H H 0.0000 0.0000 'International Tables Vol C Tables 4.2.6.8 and 6.1.1.4'
N N 0.0061 0.0033 'International Tables Vol C Tables 4.2.6.8 and 6.1.1.4'
Cl Cl 0.1484 0.1585 'International Tables Vol C Tables 4.2.6.8 and 6.1.1.4'
Au Au -2.0133 8.8022 'International Tables Vol C Tables 4.2.6.8 and 6.1.1.4'

loop_
_geom_angle_atom_site_label_1
_geom_angle_atom_site_label_2
_geom_angle_atom_site_label_3
_geom_angle
C1 Au1 Cl1 179.12(19)
C1 N1 C7 127.4(5)
C1 N1 C3 111.4(4)
C7 N1 C3 121.2(4)
C1 N2 C2 113.9(5)
C1 N2 N3 120.5(4)
C2 N2 N3 125.4(4)
N2 N3 C26 114.6(4)
N2 N3 C23 115.0(4)
C26 N3 C23 110.1(4)
N2 C1 N1 103.0(5)
N2 C1 Au1 124.5(4)
N1 C1 Au1 132.4(4)
N2 C2 C3 105.5(5)
N2 C2 H2 127.3
C3 C2 H2 127.3
C2 C3 N1 106.2(4)
C2 C3 C4 133.9(5)
N1 C3 C4 119.9(5)
C5 C4 C3 118.8(5)
C5 C4 H4 120.6
C3 C4 H4 120.6
C4 C5 C6 119.9(5)
C4 C5 H5 120.0
C6 C5 H5 120.0
C7 C6 C5 123.2(5)
C7 C6 H6 118.4
C5 C6 H6 118.4
C6 C7 N1 116.9(5)
C6 C7 C8 124.3(5)
N1 C7 C8 118.8(4)
C13 C8 C9 120.5(5)
C13 C8 C7 120.3(5)
C9 C8 C7 119.2(5)
C10 C9 C8 118.8(5)
C10 C9 C14 120.2(5)
C8 C9 C14 121.0(5)
C11 C10 C9 122.4(6)
C11 C10 H10 118.8
C9 C10 H10 118.8
C12 C11 C10 117.0(6)
C12 C11 C17 121.7(6)
C10 C11 C17 121.2(6)
C11 C12 C13 124.6(7)
C11 C12 H12 117.7
C13 C12 H12 117.7
C8 C13 C12 116.7(5)
C8 C13 C20 122.3(5)
C12 C13 C20 121.0(6)
C9 C14 C16 110.0(5)
C9 C14 C15 111.3(5)
C16 C14 C15 112.9(5)
C9 C14 H14 107.5
C16 C14 H14 107.5
C15 C14 H14 107.5
C14 C15 H15A 109.5
C14 C15 H15B 109.5
H15A C15 H15B 109.5
C14 C15 H15C 109.5
H15A C15 H15C 109.5
H15B C15 H15C 109.5
C14 C16 H16A 109.5
C14 C16 H16B 109.5
H16A C16 H16B 109.5
C14 C16 H16C 109.5
H16A C16 H16C 109.5
H16B C16 H16C 109.5
C18 C17 C19 111.1(6)
C18 C17 C11 110.2(5)
C19 C17 C11 113.4(5)
C18 C17 H17 107.3
C19 C17 H17 107.3
C11 C17 H17 107.3
C17 C18 H18A 109.5
C17 C18 H18B 109.5
H18A C18 H18B 109.5
C17 C18 H18C 109.5
H18A C18 H18C 109.5
H18B C18 H18C 109.5
C17 C19 H19A 109.5
C17 C19 H19B 109.5
H19A C19 H19B 109.5
C17 C19 H19C 109.5
H19A C19 H19C 109.5
H19B C19 H19C 109.5
C21 C20 C13 114.6(5)
C21 C20 C22 108.3(5)
C13 C20 C22 109.6(5)
C21 C20 H20 108.0
C13 C20 H20 108.0
C22 C20 H20 108.0
C20 C21 H21A 109.5
C20 C21 H21B 109.5
H21A C21 H21B 109.5
C20 C21 H21C 109.5
H21A C21 H21C 109.5
H21B C21 H21C 109.5
C20 C22 H22A 109.5
C20 C22 H22B 109.5
H22A C22 H22B 109.5
C20 C22 H22C 109.5
H22A C22 H22C 109.5
H22B C22 H22C 109.5
N3 C23 C27 115.2(4)
N3 C23 C24 102.3(4)
C27 C23 C24 115.3(5)
N3 C23 H23 107.9
C27 C23 H23 107.9
C24 C23 H23 107.9
C25 C24 C23 107.3(5)
C25 C24 H24A 110.3
C23 C24 H24A 110.3
C25 C24 H24B 110.3
C23 C24 H24B 110.3
H24A C24 H24B 108.5
C24 C25 C26 105.3(5)
C24 C25 H25A 110.7
C26 C25 H25A 110.7
C24 C25 H25B 110.7
C26 C25 H25B 110.7
H25A C25 H25B 108.8
N3 C26 C33 114.2(5)
N3 C26 C25 99.3(5)
C33 C26 C25 114.0(5)
N3 C26 H26 109.6
C33 C26 H26 109.6
C25 C26 H26 109.6
C28 C27 C32 117.2(6)
C28 C27 C23 119.2(5)
C32 C27 C23 123.6(6)
C27 C28 C29 122.8(6)
C27 C28 H28 118.6
C29 C28 H28 118.6
C28 C29 C30 119.8(7)
C28 C29 H29 120.1
C30 C29 H29 120.1
C29 C30 C31 118.1(7)
C29 C30 H30 121.0
C31 C30 H30 121.0
C32 C31 C30 121.5(7)
C32 C31 H31 119.2
C30 C31 H31 119.2
C31 C32 C27 120.5(6)
C31 C32 H32 119.8
C27 C32 H32 119.8
C38 C33 C34 120.9(7)
C38 C33 C26 120.7(6)
C34 C33 C26 118.5(6)
C33 C34 C35 119.4(7)
C33 C34 H34 120.3
C35 C34 H34 120.3
C36 C35 C34 117.8(7)
C36 C35 H35 121.1
C34 C35 H35 121.1
C37 C36 C35 124.3(7)
C37 C36 H36 117.8
C35 C36 H36 117.8
C36 C37 C38 116.4(7)
C36 C37 H37 121.8
C38 C37 H37 121.8
C33 C38 C37 121.0(7)
C33 C38 H38 119.5
C37 C38 H38 119.5
C39 Au2 Cl2 175.23(17)
C41 N4 C39 111.0(4)
C41 N4 C45 121.5(4)
C39 N4 C45 127.5(4)
C39 N5 C40 115.6(5)
C39 N5 N6 118.6(4)
C40 N5 N6 125.3(4)
N5 N6 C64 116.5(4)
N5 N6 C61 118.7(4)
C64 N6 C61 111.4(4)
N5 C39 N4 101.4(4)
N5 C39 Au2 126.1(4)
N4 C39 Au2 132.5(4)
C41 C40 N5 105.5(5)
C41 C40 H40 127.2
N5 C40 H40 127.2
C40 C41 N4 106.5(4)
C40 C41 C42 134.6(5)
N4 C41 C42 118.9(5)
C43 C42 C41 119.8(5)
C43 C42 H42 120.1
C41 C42 H42 120.1
C42 C43 C44 119.9(5)
C42 C43 H43 120.0
C44 C43 H43 120.0
C45 C44 C43 122.1(5)
C45 C44 H44 118.9
C43 C44 H44 118.9
C44 C45 N4 117.6(5)
C44 C45 C46 124.2(5)
N4 C45 C46 118.2(4)
C51 C46 C47 121.1(5)
C51 C46 C45 119.0(5)
C47 C46 C45 119.9(5)
C46 C47 C48 117.6(5)
C46 C47 C52 122.5(5)
C48 C47 C52 119.9(5)
C49 C48 C47 123.6(6)
C49 C48 H48 118.2
C47 C48 H48 118.2
C48 C49 C50 116.7(6)
C48 C49 C55 123.0(6)
C50 C49 C55 120.2(6)
C51 C50 C49 121.3(6)
C51 C50 H50 119.3
C49 C50 H50 119.3
C46 C51 C50 119.7(5)
C46 C51 C58 121.5(5)
C50 C51 C58 118.9(5)
C54 C52 C47 113.7(5)
C54 C52 C53 108.6(5)
C47 C52 C53 111.3(5)
C54 C52 H52 107.7
C47 C52 H52 107.7
C53 C52 H52 107.7
C52 C53 H53A 109.5
C52 C53 H53B 109.5
H53A C53 H53B 109.5
C52 C53 H53C 109.5
H53A C53 H53C 109.5
H53B C53 H53C 109.5
C52 C54 H54A 109.5
C52 C54 H54B 109.5
H54A C54 H54B 109.5
C52 C54 H54C 109.5
H54A C54 H54C 109.5
H54B C54 H54C 109.5
C56 C55 C57 110.6(6)
C56 C55 C49 113.1(5)
C57 C55 C49 114.3(6)
C56 C55 H55 106.1
C57 C55 H55 106.1
C49 C55 H55 106.1
C55 C56 H56A 109.5
C55 C56 H56B 109.5
H56A C56 H56B 109.5
C55 C56 H56C 109.5
H56A C56 H56C 109.5
H56B C56 H56C 109.5
C55 C57 H57A 109.5
C55 C57 H57B 109.5
H57A C57 H57B 109.5
C55 C57 H57C 109.5
H57A C57 H57C 109.5
H57B C57 H57C 109.5
C51 C58 C59 110.0(5)
C51 C58 C60 112.1(5)
C59 C58 C60 112.8(5)
C51 C58 H58 107.2
C59 C58 H58 107.2
C60 C58 H58 107.2
C58 C59 H59A 109.5
C58 C59 H59B 109.5
H59A C59 H59B 109.5
C58 C59 H59C 109.5
H59A C59 H59C 109.5
H59B C59 H59C 109.5
C58 C60 H60A 109.5
C58 C60 H60B 109.5
H60A C60 H60B 109.5
C58 C60 H60C 109.5
H60A C60 H60C 109.5
H60B C60 H60C 109.5
C65 C61 N6 118.3(5)
C65 C61 C62 113.1(5)
N6 C61 C62 101.1(4)
C65 C61 H61 107.9
N6 C61 H61 107.9
C62 C61 H61 107.9
C63 C62 C61 105.5(5)
C63 C62 H62A 110.6
C61 C62 H62A 110.6
C63 C62 H62B 110.6
C61 C62 H62B 110.6
H62A C62 H62B 108.8
C64 C63 C62 101.5(4)
C64 C63 H63A 111.5
C62 C63 H63A 111.5
C64 C63 H63B 111.5
C62 C63 H63B 111.5
H63A C63 H63B 109.3
N6 C64 C71 112.3(5)
N6 C64 C63 97.7(4)
C71 C64 C63 116.5(5)
N6 C64 H64 109.9
C71 C64 H64 109.9
C63 C64 H64 109.9
C70 C65 C66 119.7(6)
C70 C65 C61 120.7(5)
C66 C65 C61 119.4(6)
C67 C66 C65 119.7(7)
C67 C66 H66 120.1
C65 C66 H66 120.1
C68 C67 C66 120.2(7)
C68 C67 H67 119.9
C66 C67 H67 119.9
C67 C68 C69 120.6(7)
C67 C68 H68 119.7
C69 C68 H68 119.7
C68 C69 C70 121.2(7)
C68 C69 H69 119.4
C70 C69 H69 119.4
C69 C70 C65 118.5(6)
C69 C70 H70 120.7
C65 C70 H70 120.7
C72 C71 C76 117.6(6)
C72 C71 C64 118.0(6)
C76 C71 C64 124.4(6)
C73 C72 C71 120.2(7)
C73 C72 H72 119.9
C71 C72 H72 119.9
C74 C73 C72 122.1(7)
C74 C73 H73 118.9
C72 C73 H73 118.9
C73 C74 C75 118.4(7)
C73 C74 H74 120.8
C75 C74 H74 120.8
C76 C75 C74 121.4(7)
C76 C75 H75 119.3
C74 C75 H75 119.3
C75 C76 C71 120.2(6)
C75 C76 H76 119.9
C71 C76 H76 119.9

loop_
_geom_bond_atom_site_label_1
_geom_bond_atom_site_label_2
_geom_bond_distance
Au1 C1 1.980(6)
Au1 Cl1 2.2912(16)
N1 C1 1.375(7)
N1 C7 1.397(6)
N1 C3 1.404(6)
N2 C1 1.358(7)
N2 C2 1.375(6)
N2 N3 1.408(5)
N3 C26 1.476(7)
N3 C23 1.499(7)
C2 C3 1.381(7)
C2 H2 0.9500
C3 C4 1.437(7)
C4 C5 1.323(7)
C4 H4 0.9500
C5 C6 1.443(7)
C5 H5 0.9500
C6 C7 1.353(7)
C6 H6 0.9500
C7 C8 1.491(7)
C8 C13 1.390(7)
C8 C9 1.416(7)
C9 C10 1.395(7)
C9 C14 1.522(8)
C10 C11 1.378(8)
C10 H10 0.9500
C11 C12 1.366(9)
C11 C17 1.507(8)
C12 C13 1.415(8)
C12 H12 0.9500
C13 C20 1.523(7)
C14 C16 1.523(8)
C14 C15 1.545(8)
C14 H14 1.0000
C15 H15A 0.9800
C15 H15B 0.9800
C15 H15C 0.9800
C16 H16A 0.9800
C16 H16B 0.9800
C16 H16C 0.9800
C17 C18 1.480(8)
C17 C19 1.497(8)
C17 H17 1.0000
C18 H18A 0.9800
C18 H18B 0.9800
C18 H18C 0.9800
C19 H19A 0.9800
C19 H19B 0.9800
C19 H19C 0.9800
C20 C21 1.496(8)
C20 C22 1.541(8)
C20 H20 1.0000
C21 H21A 0.9800
C21 H21B 0.9800
C21 H21C 0.9800
C22 H22A 0.9800
C22 H22B 0.9800
C22 H22C 0.9800
C23 C27 1.503(7)
C23 C24 1.529(7)
C23 H23 1.0000
C24 C25 1.518(8)
C24 H24A 0.9900
C24 H24B 0.9900
C25 C26 1.542(7)
C25 H25A 0.9900
C25 H25B 0.9900
C26 C33 1.503(8)
C26 H26 1.0000
C27 C28 1.364(8)
C27 C32 1.391(7)
C28 C29 1.376(8)
C28 H28 0.9500
C29 C30 1.376(9)
C29 H29 0.9500
C30 C31 1.380(9)
C30 H30 0.9500
C31 C32 1.374(8)
C31 H31 0.9500
C32 H32 0.9500
C33 C38 1.383(4)
C33 C34 1.388(5)
C34 C35 1.394(4)
C34 H34 0.9500
C35 C36 1.382(4)
C35 H35 0.9500
C36 C37 1.380(5)
C36 H36 0.9500
C37 C38 1.393(4)
C37 H37 0.9500
C38 H38 0.9500
Au2 C39 1.956(5)
Au2 Cl2 2.2840(16)
N4 C41 1.410(6)
N4 C39 1.415(6)
N4 C45 1.416(6)
N5 C39 1.346(6)
N5 C40 1.378(6)
N5 N6 1.405(5)
N6 C64 1.482(7)
N6 C61 1.498(7)
C40 C41 1.368(7)
C40 H40 0.9500
C41 C42 1.427(7)
C42 C43 1.359(7)
C42 H42 0.9500
C43 C44 1.437(7)
C43 H43 0.9500
C44 C45 1.365(7)
C44 H44 0.9500
C45 C46 1.501(7)
C46 C51 1.376(7)
C46 C47 1.399(7)
C47 C48 1.405(7)
C47 C52 1.530(7)
C48 C49 1.378(8)
C48 H48 0.9500
C49 C50 1.413(8)
C49 C55 1.496(8)
C50 C51 1.403(8)
C50 H50 0.9500
C51 C58 1.527(8)
C52 C54 1.497(8)
C52 C53 1.553(8)
C52 H52 1.0000
C53 H53A 0.9800
C53 H53B 0.9800
C53 H53C 0.9800
C54 H54A 0.9800
C54 H54B 0.9800
C54 H54C 0.9800
C55 C56 1.461(8)
C55 C57 1.479(8)
C55 H55 1.0000
C56 H56A 0.9800
C56 H56B 0.9800
C56 H56C 0.9800
C57 H57A 0.9800
C57 H57B 0.9800
C57 H57C 0.9800
C58 C59 1.536(8)
C58 C60 1.566(9)
C58 H58 1.0000
C59 H59A 0.9800
C59 H59B 0.9800
C59 H59C 0.9800
C60 H60A 0.9800
C60 H60B 0.9800
C60 H60C 0.9800
C61 C65 1.497(8)
C61 C62 1.540(7)
C61 H61 1.0000
C62 C63 1.534(8)
C62 H62A 0.9900
C62 H62B 0.9900
C63 C64 1.531(8)
C63 H63A 0.9900
C63 H63B 0.9900
C64 C71 1.485(8)
C64 H64 1.0000
C65 C70 1.396(8)
C65 C66 1.410(7)
C66 C67 1.385(9)
C66 H66 0.9500
C67 C68 1.363(9)
C67 H67 0.9500
C68 C69 1.372(8)
C68 H68 0.9500
C69 C70 1.393(8)
C69 H69 0.9500
C70 H70 0.9500
C71 C72 1.399(8)
C71 C76 1.401(8)
C72 C73 1.372(9)
C72 H72 0.9500
C73 C74 1.348(10)
C73 H73 0.9500
C74 C75 1.386(9)
C74 H74 0.9500
C75 C76 1.364(8)
C75 H75 0.9500
C76 H76 0.9500

loop_
_geom_torsion_atom_site_label_1
_geom_torsion_atom_site_label_2
_geom_torsion_atom_site_label_3
_geom_torsion_atom_site_label_4
_geom_torsion
C1 N2 N3 C26 140.9(5)
C2 N2 N3 C26 -44.6(7)
C1 N2 N3 C23 -90.0(6)
C2 N2 N3 C23 84.6(6)
C2 N2 C1 N1 -0.2(7)
N3 N2 C1 N1 175.0(4)
C2 N2 C1 Au1 -178.3(4)
N3 N2 C1 Au1 -3.1(8)
C7 N1 C1 N2 179.6(5)
C3 N1 C1 N2 0.1(6)
C7 N1 C1 Au1 -2.5(9)
C3 N1 C1 Au1 178.0(5)
C1 N2 C2 C3 0.2(7)
N3 N2 C2 C3 -174.7(5)
N2 C2 C3 N1 -0.1(6)
N2 C2 C3 C4 -178.4(6)
C1 N1 C3 C2 0.0(6)
C7 N1 C3 C2 -179.6(5)
C1 N1 C3 C4 178.6(5)
C7 N1 C3 C4 -1.0(7)
C2 C3 C4 C5 179.8(6)
N1 C3 C4 C5 1.6(8)
C3 C4 C5 C6 -1.7(8)
C4 C5 C6 C7 1.2(9)
C5 C6 C7 N1 -0.5(8)
C5 C6 C7 C8 -178.9(5)
C1 N1 C7 C6 -179.0(5)
C3 N1 C7 C6 0.4(7)
C1 N1 C7 C8 -0.6(8)
C3 N1 C7 C8 178.9(5)
C6 C7 C8 C13 -88.3(7)
N1 C7 C8 C13 93.4(6)
C6 C7 C8 C9 91.8(7)
N1 C7 C8 C9 -86.6(6)
C13 C8 C9 C10 -0.6(8)
C7 C8 C9 C10 179.4(5)
C13 C8 C9 C14 -179.5(5)
C7 C8 C9 C14 0.5(8)
C8 C9 C10 C11 -0.5(9)
C14 C9 C10 C11 178.4(5)
C9 C10 C11 C12 0.9(9)
C9 C10 C11 C17 -176.9(5)
C10 C11 C12 C13 -0.3(9)
C17 C11 C12 C13 177.5(5)
C9 C8 C13 C12 1.1(8)
C7 C8 C13 C12 -178.9(5)
C9 C8 C13 C20 -179.1(5)
C7 C8 C13 C20 0.9(8)
C11 C12 C13 C8 -0.7(9)
C11 C12 C13 C20 179.5(5)
C10 C9 C14 C16 78.6(7)
C8 C9 C14 C16 -102.5(6)
C10 C9 C14 C15 -47.3(8)
C8 C9 C14 C15 131.6(6)
C12 C11 C17 C18 103.9(7)
C10 C11 C17 C18 -78.5(7)
C12 C11 C17 C19 -130.9(7)
C10 C11 C17 C19 46.8(8)
C8 C13 C20 C21 129.1(6)
C12 C13 C20 C21 -51.2(8)
C8 C13 C20 C22 -108.9(6)
C12 C13 C20 C22 70.8(7)
N2 N3 C23 C27 -32.9(7)
C26 N3 C23 C27 98.5(5)
N2 N3 C23 C24 -158.8(4)
C26 N3 C23 C24 -27.4(6)
N3 C23 C24 C25 2.8(6)
C27 C23 C24 C25 -123.0(6)
C23 C24 C25 C26 20.8(7)
N2 N3 C26 C33 -67.2(6)
C23 N3 C26 C33 161.3(5)
N2 N3 C26 C25 171.2(5)
C23 N3 C26 C25 39.6(6)
C24 C25 C26 N3 -35.7(6)
C24 C25 C26 C33 -157.5(5)
N3 C23 C27 C28 99.9(7)
C24 C23 C27 C28 -141.2(6)
N3 C23 C27 C32 -78.6(7)
C24 C23 C27 C32 40.3(8)
C32 C27 C28 C29 0.9(10)
C23 C27 C28 C29 -177.7(6)
C27 C28 C29 C30 -3.3(12)
C28 C29 C30 C31 3.8(13)
C29 C30 C31 C32 -2.2(13)
C30 C31 C32 C27 -0.1(12)
C28 C27 C32 C31 0.8(9)
C23 C27 C32 C31 179.3(6)
N3 C26 C33 C38 -42.2(8)
C25 C26 C33 C38 71.0(8)
N3 C26 C33 C34 138.3(6)
C25 C26 C33 C34 -108.5(7)
C38 C33 C34 C35 -2.0(10)
C26 C33 C34 C35 177.5(6)
C33 C34 C35 C36 -0.8(10)
C34 C35 C36 C37 3.3(12)
C35 C36 C37 C38 -2.9(12)
C34 C33 C38 C37 2.4(10)
C26 C33 C38 C37 -177.1(6)
C36 C37 C38 C33 -0.1(10)
C39 N5 N6 C64 145.3(5)
C40 N5 N6 C64 -26.4(8)
C39 N5 N6 C61 -77.1(7)
C40 N5 N6 C61 111.2(6)
C40 N5 C39 N4 0.8(6)
N6 N5 C39 N4 -171.7(4)
C40 N5 C39 Au2 -179.2(4)
N6 N5 C39 Au2 8.3(7)
C41 N4 C39 N5 0.2(6)
C45 N4 C39 N5 179.5(5)
C41 N4 C39 Au2 -179.8(4)
C45 N4 C39 Au2 -0.5(8)
C39 N5 C40 C41 -1.5(7)
N6 N5 C40 C41 170.4(5)
N5 C40 C41 N4 1.5(6)
N5 C40 C41 C42 -176.4(6)
C39 N4 C41 C40 -1.1(6)
C45 N4 C41 C40 179.5(5)
C39 N4 C41 C42 177.2(5)
C45 N4 C41 C42 -2.1(7)
C40 C41 C42 C43 -179.4(6)
N4 C41 C42 C43 2.8(8)
C41 C42 C43 C44 -2.3(9)
C42 C43 C44 C45 1.0(9)
C43 C44 C45 N4 -0.3(8)
C43 C44 C45 C46 179.6(5)
C41 N4 C45 C44 0.9(7)
C39 N4 C45 C44 -178.4(5)
C41 N4 C45 C46 -179.0(4)
C39 N4 C45 C46 1.7(8)
C44 C45 C46 C51 -92.8(6)
N4 C45 C46 C51 87.1(6)
C44 C45 C46 C47 87.1(7)
N4 C45 C46 C47 -93.0(6)
C51 C46 C47 C48 -2.3(8)
C45 C46 C47 C48 177.9(4)
C51 C46 C47 C52 178.3(5)
C45 C46 C47 C52 -1.6(8)
C46 C47 C48 C49 2.7(8)
C52 C47 C48 C49 -177.8(5)
C47 C48 C49 C50 -1.7(8)
C47 C48 C49 C55 -179.5(5)
C48 C49 C50 C51 0.3(8)
C55 C49 C50 C51 178.2(5)
C47 C46 C51 C50 1.0(8)
C45 C46 C51 C50 -179.1(5)
C47 C46 C51 C58 -177.8(5)
C45 C46 C51 C58 2.0(7)
C49 C50 C51 C46 0.0(8)
C49 C50 C51 C58 178.9(5)
C46 C47 C52 C54 -130.0(6)
C48 C47 C52 C54 50.6(7)
C46 C47 C52 C53 107.0(6)
C48 C47 C52 C53 -72.5(7)
C48 C49 C55 C56 -116.5(7)
C50 C49 C55 C56 65.8(8)
C48 C49 C55 C57 115.8(7)
C50 C49 C55 C57 -61.9(8)
C46 C51 C58 C59 103.4(6)
C50 C51 C58 C59 -75.4(7)
C46 C51 C58 C60 -130.2(6)
C50 C51 C58 C60 50.9(7)
N5 N6 C61 C65 -31.6(7)
C64 N6 C61 C65 108.0(6)
N5 N6 C61 C62 -155.6(5)
C64 N6 C61 C62 -16.0(6)
C65 C61 C62 C63 -142.4(5)
N6 C61 C62 C63 -14.8(6)
C61 C62 C63 C64 39.1(6)
N5 N6 C64 C71 -57.0(7)
C61 N6 C64 C71 162.5(5)
N5 N6 C64 C63 -179.8(5)
C61 N6 C64 C63 39.6(6)
C62 C63 C64 N6 -46.1(6)
C62 C63 C64 C71 -165.7(5)
N6 C61 C65 C70 -52.8(7)
C62 C61 C65 C70 65.1(7)
N6 C61 C65 C66 132.9(5)
C62 C61 C65 C66 -109.2(6)
C70 C65 C66 C67 -1.3(8)
C61 C65 C66 C67 173.0(5)
C65 C66 C67 C68 1.8(9)
C66 C67 C68 C69 -0.9(10)
C67 C68 C69 C70 -0.6(10)
C68 C69 C70 C65 1.1(9)
C66 C65 C70 C69 -0.1(8)
C61 C65 C70 C69 -174.4(5)
N6 C64 C71 C72 152.5(5)
C63 C64 C71 C72 -96.0(7)
N6 C64 C71 C76 -28.6(8)
C63 C64 C71 C76 82.9(7)
C76 C71 C72 C73 0.8(9)
C64 C71 C72 C73 179.8(6)
C71 C72 C73 C74 0.1(12)
C72 C73 C74 C75 0.8(12)
C73 C74 C75 C76 -2.6(12)
C74 C75 C76 C71 3.6(10)
C72 C71 C76 C75 -2.7(9)
C64 C71 C76 C75 178.4(5)
